data_7130833
loop_
_publ_author_name
'Jia, Yun-Qing'
'Zhao, Jian-Qiang'
'Wang, Zhen-Hua'
'You, Yong'
'Zhang, Yan-Ping'
'Jin, Xin'
'Zhou, Ming-Qiang'
'Ge, Zhen-Zhen'
'Yuan, Wei-Cheng'

_publ_section_title
;
 Catalytic enantioselective hydrophosphinylation of <i>in
 situ</i>-generated indole-derived vinylogous imines to access
 3-(1-diphenylphosphoryl-arylmethyl)indoles.
;
_journal_issue 86
_journal_name_full 'Chemical communications (Cambridge, England)'
_journal_page_first 12062
_journal_page_last 12065
_journal_paper_doi 10.1039/d2cc04763b
_journal_volume 58
_journal_year 2022
_chemical_absolute_configuration ad
_chemical_formula_moiety 'C29 H26 N O2 P, C2 H6 O'
_chemical_formula_sum 'C31 H32 N O3 P'
_chemical_formula_weight 497.54
_space_group_crystal_system orthorhombic
_space_group_IT_number 19
_space_group_name_Hall 'P 2ac 2ab'
_space_group_name_H-M_alt 'P 21 21 21'
_atom_sites_solution_hydrogens mixed
_atom_sites_solution_primary direct
_audit_block_doi 10.5517/ccdc.csd.cc28kjcr
_audit_creation_date 2020-09-19
_audit_creation_method
;
Olex2 1.2
(compiled 2018.05.29 svn.r3508 for OlexSys, GUI svn.r5506)
;
_audit_update_record
;
2021-08-07 deposited with the CCDC.	2022-09-29 downloaded from the CCDC.
;
_cell_angle_alpha 90
_cell_angle_beta 90
_cell_angle_gamma 90
_cell_formula_units_Z 4
_cell_length_a 10.45953(19)
_cell_length_b 13.5092(3)
_cell_length_c 19.3396(4)
_cell_measurement_reflns_used 10033
_cell_measurement_temperature 293(2)
_cell_measurement_theta_max 70.9750
_cell_measurement_theta_min 3.9750
_cell_volume 2732.68(10)
_computing_cell_refinement
;
CrysAlisPro, Agilent Technologies,
Version 1.171.37.35 (release 13-08-2014 CrysAlis171 .NET)
(compiled Aug 13 2014,18:06:01)
;
_computing_data_collection
;
CrysAlisPro, Agilent Technologies,
Version 1.171.37.35 (release 13-08-2014 CrysAlis171 .NET)
(compiled Aug 13 2014,18:06:01)
;
_computing_data_reduction
;
CrysAlisPro, Agilent Technologies,
Version 1.171.37.35 (release 13-08-2014 CrysAlis171 .NET)
(compiled Aug 13 2014,18:06:01)
;
_computing_molecular_graphics 'Olex2 (Dolomanov et al., 2009)'
_computing_publication_material 'Olex2 (Dolomanov et al., 2009)'
_computing_structure_refinement 'ShelXL (Sheldrick, 2015)'
_computing_structure_solution 'ShelXS (Sheldrick, 2008)'
_diffrn_ambient_temperature 293(2)
_diffrn_detector 'CCD plate'
_diffrn_detector_area_resol_mean 16.2312
_diffrn_detector_type Eos
_diffrn_measured_fraction_theta_full 1.000
_diffrn_measured_fraction_theta_max 1.000
_diffrn_measurement_details
;
#__ type_ start__ end____ width___ exp.time_
  1 omega  -14.00   11.00   1.0000    1.0000
omega____ theta____ kappa____ phi______ frames
    -        0.0000  -57.0000  -90.0000 25

#__ type_ start__ end____ width___ exp.time_
  2 omega  -61.00  -36.00   1.0000    1.0000
omega____ theta____ kappa____ phi______ frames
    -        0.0000  -57.0000  -90.0000 25

#__ type_ start__ end____ width___ exp.time_
  3 omega  -56.00   35.00   1.0000    2.5000
omega____ theta____ kappa____ phi______ frames
    -      -33.5000   77.0000   90.0000 91

#__ type_ start__ end____ width___ exp.time_
  4 omega  -50.00  -18.00   1.0000    2.5000
omega____ theta____ kappa____ phi______ frames
    -      -33.5000  -57.0000  -30.0000 32

#__ type_ start__ end____ width___ exp.time_
  5 omega  -10.00   15.00   1.0000    2.5000
omega____ theta____ kappa____ phi______ frames
    -       36.4734  110.0000  -77.9103 25

#__ type_ start__ end____ width___ exp.time_
  6 omega   18.00   46.00   1.0000    2.5000
omega____ theta____ kappa____ phi______ frames
    -       36.4734   57.0000    0.0000 28

#__ type_ start__ end____ width___ exp.time_
  7 omega   21.00   67.00   1.0000    2.5000
omega____ theta____ kappa____ phi______ frames
    -       36.4734  -99.0000  120.0000 46

#__ type_ start__ end____ width___ exp.time_
  8 omega   26.00   52.00   1.0000    2.5000
omega____ theta____ kappa____ phi______ frames
    -       36.4734   77.0000   30.0000 26

#__ type_ start__ end____ width___ exp.time_
  9 omega   63.00   96.00   1.0000    2.5000
omega____ theta____ kappa____ phi______ frames
    -       36.4734  178.0000   30.0000 33

#__ type_ start__ end____ width___ exp.time_
 10 omega   23.00   56.00   1.0000    2.5000
omega____ theta____ kappa____ phi______ frames
    -       36.4734   19.0000   60.0000 33

#__ type_ start__ end____ width___ exp.time_
 11 omega   30.00   79.00   1.0000    2.5000
omega____ theta____ kappa____ phi______ frames
    -       36.4734   37.0000   90.0000 49

#__ type_ start__ end____ width___ exp.time_
 12 omega   14.00   84.00   1.0000    2.5000
omega____ theta____ kappa____ phi______ frames
    -       36.4734   37.0000   60.0000 70

#__ type_ start__ end____ width___ exp.time_
 13 omega  -32.00   63.00   1.0000    2.5000
omega____ theta____ kappa____ phi______ frames
    -       36.4734  -77.0000  150.0000 95

#__ type_ start__ end____ width___ exp.time_
 14 omega   -6.00   22.00   1.0000    2.5000
omega____ theta____ kappa____ phi______ frames
    -       36.4734  104.0000   93.4890 28

#__ type_ start__ end____ width___ exp.time_
 15 omega   -1.00   34.00   1.0000    2.5000
omega____ theta____ kappa____ phi______ frames
    -       36.4734   19.0000    0.0000 35

#__ type_ start__ end____ width___ exp.time_
 16 omega  -16.00   72.00   1.0000    2.5000
omega____ theta____ kappa____ phi______ frames
    -       36.4734  -89.0000 -102.0000 88

#__ type_ start__ end____ width___ exp.time_
 17 omega   58.00   88.00   1.0000    2.5000
omega____ theta____ kappa____ phi______ frames
    -       36.4734  178.0000  -90.0000 30

#__ type_ start__ end____ width___ exp.time_
 18 omega   24.00   50.00   1.0000    2.5000
omega____ theta____ kappa____ phi______ frames
    -       36.4734   77.0000 -120.0000 26

#__ type_ start__ end____ width___ exp.time_
 19 omega   39.00   85.00   1.0000    2.5000
omega____ theta____ kappa____ phi______ frames
    -       36.4734   77.0000   90.0000 46

#__ type_ start__ end____ width___ exp.time_
 20 omega   75.00  109.00   1.0000    2.5000
omega____ theta____ kappa____ phi______ frames
    -       36.4734   19.0000   60.0000 34

#__ type_ start__ end____ width___ exp.time_
 21 omega   18.00   53.00   1.0000    2.5000
omega____ theta____ kappa____ phi______ frames
    -       36.4734   57.0000 -120.0000 35

#__ type_ start__ end____ width___ exp.time_
 22 omega    8.00   33.00   1.0000    2.5000
omega____ theta____ kappa____ phi______ frames
    -       36.4734   77.0000   90.0000 25

#__ type_ start__ end____ width___ exp.time_
 23 omega   75.00  100.00   1.0000    2.5000
omega____ theta____ kappa____ phi______ frames
    -       36.4734   77.0000    0.0000 25

#__ type_ start__ end____ width___ exp.time_
 24 omega   19.00   45.00   1.0000    2.5000
omega____ theta____ kappa____ phi______ frames
    -       36.4734   77.0000    0.0000 26

#__ type_ start__ end____ width___ exp.time_
 25 omega  124.00  174.00   1.0000   15.0000
omega____ theta____ kappa____ phi______ frames
    -      108.0000   77.0000  -90.0000 50

#__ type_ start__ end____ width___ exp.time_
 26 omega   88.00  114.00   1.0000   15.0000
omega____ theta____ kappa____ phi______ frames
    -      108.0000   61.0000    0.0000 26

#__ type_ start__ end____ width___ exp.time_
 27 omega   82.00  110.00   1.0000   15.0000
omega____ theta____ kappa____ phi______ frames
    -      108.0000   30.0000  -60.0000 28

#__ type_ start__ end____ width___ exp.time_
 28 omega   79.00  112.00   1.0000   15.0000
omega____ theta____ kappa____ phi______ frames
    -      108.0000   77.0000  -90.0000 33

#__ type_ start__ end____ width___ exp.time_
 29 omega   85.00  111.00   1.0000   15.0000
omega____ theta____ kappa____ phi______ frames
    -      108.0000   30.0000  -30.0000 26

#__ type_ start__ end____ width___ exp.time_
 30 omega   88.00  151.00   1.0000   15.0000
omega____ theta____ kappa____ phi______ frames
    -      108.0000   61.0000  -30.0000 63

#__ type_ start__ end____ width___ exp.time_
 31 omega  101.00  153.00   1.0000   15.0000
omega____ theta____ kappa____ phi______ frames
    -      108.0000  111.0000  120.0000 52

#__ type_ start__ end____ width___ exp.time_
 32 omega  110.00  175.00   1.0000   15.0000
omega____ theta____ kappa____ phi______ frames
    -      108.0000   77.0000 -120.0000 65

#__ type_ start__ end____ width___ exp.time_
 33 omega  127.00  160.00   1.0000   15.0000
omega____ theta____ kappa____ phi______ frames
    -      108.0000   30.0000   60.0000 33

#__ type_ start__ end____ width___ exp.time_
 34 omega   88.00  114.00   1.0000   15.0000
omega____ theta____ kappa____ phi______ frames
    -      108.0000   61.0000 -120.0000 26

#__ type_ start__ end____ width___ exp.time_
 35 omega  102.00  162.00   1.0000   15.0000
omega____ theta____ kappa____ phi______ frames
    -      108.0000  111.0000   90.0000 60

#__ type_ start__ end____ width___ exp.time_
 36 omega   79.00  105.00   1.0000   15.0000
omega____ theta____ kappa____ phi______ frames
    -      108.0000   77.0000 -120.0000 26

#__ type_ start__ end____ width___ exp.time_
 37 omega   88.00  114.00   1.0000   15.0000
omega____ theta____ kappa____ phi______ frames
    -      108.0000   61.0000  -60.0000 26

#__ type_ start__ end____ width___ exp.time_
 38 omega  145.00  171.00   1.0000   15.0000
omega____ theta____ kappa____ phi______ frames
    -      108.0000   30.0000   30.0000 26

#__ type_ start__ end____ width___ exp.time_
 39 omega   86.00  129.00   1.0000   15.0000
omega____ theta____ kappa____ phi______ frames
    -      108.0000   30.0000   30.0000 43

#__ type_ start__ end____ width___ exp.time_
 40 omega  103.00  166.00   1.0000   15.0000
omega____ theta____ kappa____ phi______ frames
    -      108.0000  111.0000   60.0000 63

#__ type_ start__ end____ width___ exp.time_
 41 omega   89.00  118.00   1.0000   15.0000
omega____ theta____ kappa____ phi______ frames
    -      108.0000   45.0000 -120.0000 29

#__ type_ start__ end____ width___ exp.time_
 42 omega   83.00  160.00   1.0000   15.0000
omega____ theta____ kappa____ phi______ frames
    -      108.0000   30.0000    0.0000 77

#__ type_ start__ end____ width___ exp.time_
 43 omega  129.00  171.00   1.0000   15.0000
omega____ theta____ kappa____ phi______ frames
    -      108.0000   77.0000    0.0000 42

#__ type_ start__ end____ width___ exp.time_
 44 omega   79.00  105.00   1.0000   15.0000
omega____ theta____ kappa____ phi______ frames
    -      108.0000   77.0000  -30.0000 26

#__ type_ start__ end____ width___ exp.time_
 45 omega   39.00   92.00   1.0000   15.0000
omega____ theta____ kappa____ phi______ frames
    -      108.0000  -45.0000  120.0000 53

#__ type_ start__ end____ width___ exp.time_
 46 omega   42.00   97.00   1.0000   15.0000
omega____ theta____ kappa____ phi______ frames
    -      108.0000  -45.0000  -30.0000 55

#__ type_ start__ end____ width___ exp.time_
 47 omega   79.00  104.00   1.0000   15.0000
omega____ theta____ kappa____ phi______ frames
    -      108.0000   77.0000    0.0000 25

#__ type_ start__ end____ width___ exp.time_
 48 omega   92.00  118.00   1.0000   15.0000
omega____ theta____ kappa____ phi______ frames
    -      108.0000   61.0000   30.0000 26

#__ type_ start__ end____ width___ exp.time_
 49 omega   89.00  115.00   1.0000   15.0000
omega____ theta____ kappa____ phi______ frames
    -      108.0000   45.0000  -30.0000 26

#__ type_ start__ end____ width___ exp.time_
 50 omega   88.00  114.00   1.0000   15.0000
omega____ theta____ kappa____ phi______ frames
    -      108.0000   45.0000    0.0000 26

#__ type_ start__ end____ width___ exp.time_
 51 omega   64.00  103.00   1.0000   15.0000
omega____ theta____ kappa____ phi______ frames
    -      108.0000  -94.0000  -90.0000 39

#__ type_ start__ end____ width___ exp.time_
 52 omega   79.00  105.00   1.0000   15.0000
omega____ theta____ kappa____ phi______ frames
    -      108.0000   77.0000  -60.0000 26

#__ type_ start__ end____ width___ exp.time_
 53 omega   86.00  115.00   1.0000   15.0000
omega____ theta____ kappa____ phi______ frames
    -      108.0000   30.0000  -90.0000 29

#__ type_ start__ end____ width___ exp.time_
 54 omega   88.00  114.00   1.0000   15.0000
omega____ theta____ kappa____ phi______ frames
    -      108.0000   61.0000  -90.0000 26

#__ type_ start__ end____ width___ exp.time_
 55 omega   67.00   93.00   1.0000   15.0000
omega____ theta____ kappa____ phi______ frames
    -      108.0000   15.0000    0.0000 26

#__ type_ start__ end____ width___ exp.time_
 56 omega  135.00  161.00   1.0000   15.0000
omega____ theta____ kappa____ phi______ frames
    -      108.0000   61.0000  -60.0000 26
;
_diffrn_measurement_device 'four-circle diffractometer'
_diffrn_measurement_device_type 'Xcalibur, Eos, Gemini'
_diffrn_measurement_method '\w scans'
_diffrn_orient_matrix_UB_11 0.1003014000
_diffrn_orient_matrix_UB_12 -0.0405651000
_diffrn_orient_matrix_UB_13 -0.0509782000
_diffrn_orient_matrix_UB_21 0.1074809000
_diffrn_orient_matrix_UB_22 0.0295451000
_diffrn_orient_matrix_UB_23 0.0504214000
_diffrn_orient_matrix_UB_31 -0.0088173000
_diffrn_orient_matrix_UB_32 -0.1024142000
_diffrn_orient_matrix_UB_33 0.0347014000
_diffrn_radiation_monochromator graphite
_diffrn_radiation_probe x-ray
_diffrn_radiation_type CuK\a
_diffrn_radiation_wavelength 1.54184
_diffrn_reflns_av_R_equivalents 0.0406
_diffrn_reflns_av_unetI/netI 0.0269
_diffrn_reflns_Laue_measured_fraction_full 1.000
_diffrn_reflns_Laue_measured_fraction_max 1.000
_diffrn_reflns_limit_h_max 12
_diffrn_reflns_limit_h_min -12
_diffrn_reflns_limit_k_max 15
_diffrn_reflns_limit_k_min -16
_diffrn_reflns_limit_l_max 23
_diffrn_reflns_limit_l_min -22
_diffrn_reflns_number 24771
_diffrn_reflns_point_group_measured_fraction_full 1.000
_diffrn_reflns_point_group_measured_fraction_max 1.000
_diffrn_reflns_theta_full 67.069
_diffrn_reflns_theta_max 67.069
_diffrn_reflns_theta_min 3.992
_diffrn_source 'Enhance (Cu) X-ray Source'
_exptl_absorpt_coefficient_mu 1.138
_exptl_absorpt_correction_T_max 1.00000
_exptl_absorpt_correction_T_min 0.69126
_exptl_absorpt_correction_type multi-scan
_exptl_absorpt_process_details
;
CrysAlisPro, Agilent Technologies,
Version 1.171.37.35 (release 13-08-2014 CrysAlis171 .NET)
(compiled Aug 13 2014,18:06:01)
Empirical absorption correction using spherical harmonics,
 implemented in SCALE3 ABSPACK scaling algorithm.
;
_exptl_crystal_colour colourless
_exptl_crystal_colour_primary colourless
_exptl_crystal_density_diffrn 1.209
_exptl_crystal_description prism
_exptl_crystal_F_000 1056
_exptl_crystal_size_max 0.16
_exptl_crystal_size_mid 0.13
_exptl_crystal_size_min 0.09
_refine_diff_density_max 0.218
_refine_diff_density_min -0.200
_refine_diff_density_rms 0.034
_refine_ls_abs_structure_details
;
 Flack x determined using 1849 quotients [(I+)-(I-)]/[(I+)+(I-)]
 (Parsons, Flack and Wagner, Acta Cryst. B69 (2013) 249-259).
;
_refine_ls_abs_structure_Flack -0.006(10)
_refine_ls_extinction_method none
_refine_ls_goodness_of_fit_ref 1.032
_refine_ls_hydrogen_treatment mixed
_refine_ls_matrix_type full
_refine_ls_number_parameters 333
_refine_ls_number_reflns 4884
_refine_ls_number_restraints 1
_refine_ls_restrained_S_all 1.068
_refine_ls_R_factor_all 0.0420
_refine_ls_R_factor_gt 0.0391
_refine_ls_shift/su_max 0.000
_refine_ls_shift/su_mean 0.000
_refine_ls_structure_factor_coef Fsqd
_refine_ls_weighting_details 'w=1/[\s^2^(Fo^2^)+(0.0710P)^2^+0.2312P] where P=(Fo^2^+2Fc^2^)/3'
_refine_ls_weighting_scheme calc
_refine_ls_wR_factor_gt 0.1048
_refine_ls_wR_factor_ref 0.1077
_reflns_Friedel_coverage 0.764
_reflns_Friedel_fraction_full 1.000
_reflns_Friedel_fraction_max 1.000
_reflns_number_gt 4553
_reflns_number_total 4884
_reflns_threshold_expression 'I > 2\s(I)'
_cod_data_source_file d2cc04763b2.cif
_cod_data_source_block 202009174
_cod_depositor_comments 'Adding full bibliography for 7130833.cif.'
_cod_original_cell_volume 2732.69(10)
_cod_database_code 7130833
_shelx_shelxl_version_number 2018/3
_chemical_oxdiff_formula C20H20N4O4P1
_shelx_space_group_comment
;
The symmetry employed for this shelxl refinement is uniquely defined
by the following loop, which should always be used as a source of
symmetry information in preference to the above space-group names.
They are only intended as comments.
;
_shelx_estimated_absorpt_t_max 0.905
_shelx_estimated_absorpt_t_min 0.839
_reflns_odcompleteness_completeness 99.93
_reflns_odcompleteness_iscentric 1
_reflns_odcompleteness_theta 66.97
_olex2_refinement_description
;
1. Fixed Uiso
 At 1.2 times of:
  All C(H) groups, All C(H,H) groups
 At 1.5 times of:
  All C(H,H,H) groups, All O(H) groups
2. Restrained distances
 C31-C30
 1.75 with sigma of 0.02
3.a Ternary CH refined with riding coordinates:
 C13(H13)
3.b Secondary CH2 refined with riding coordinates:
 C30(H30A,H30B)
3.c Aromatic/amide H refined with riding coordinates:
 C2(H2), C3(H3), C4(H4), C5(H5), C6(H6), C8(H8), C9(H9), C10(H10), C11(H11),
 C12(H12), C15(H15), C16(H16), C18(H18), C19(H19), C21(H21), C22(H22), C23(H23),
  C24(H24)
3.d Idealised Me refined as rotating group:
 C20(H20A,H20B,H20C), C29(H29A,H29B,H29C), C31(H31A,H31B,H31C)
3.e Idealised tetrahedral OH refined as rotating group:
 O3(H3A)
;
_olex2_submission_special_instructions 'No special instructions were received'

loop_
_space_group_symop_operation_xyz
'x, y, z'
'-x+1/2, -y, z+1/2'
'x+1/2, -y+1/2, -z'
'-x, y+1/2, -z+1/2'

loop_
_atom_site_label
_atom_site_type_symbol
_atom_site_fract_x
_atom_site_fract_y
_atom_site_fract_z
_atom_site_U_iso_or_equiv
_atom_site_adp_type
_atom_site_occupancy
_atom_site_site_symmetry_order
_atom_site_calc_flag
_atom_site_refinement_flags_posn
_atom_site_refinement_flags_adp
_atom_site_refinement_flags_occupancy
_atom_site_disorder_assembly
_atom_site_disorder_group
C1 C 0.1147(3) 0.6652(2) 0.31386(15) 0.0455(6) Uani 1 1 d . . . . .
C2 C 0.0166(3) 0.6123(3) 0.28307(19) 0.0601(8) Uani 1 1 d . . . . .
H2 H -0.003289 0.623038 0.236793 0.072 Uiso 1 1 calc R . . . .
C3 C -0.0519(4) 0.5438(3) 0.3209(2) 0.0726(10) Uani 1 1 d . . . . .
H3 H -0.117272 0.507856 0.300104 0.087 Uiso 1 1 calc R . . . .
C4 C -0.0229(4) 0.5287(3) 0.3899(2) 0.0729(11) Uani 1 1 d . . . . .
H4 H -0.068928 0.482642 0.415604 0.088 Uiso 1 1 calc R . . . .
C5 C 0.0736(4) 0.5817(3) 0.4205(2) 0.0696(10) Uani 1 1 d . . . . .
H5 H 0.092441 0.571598 0.467002 0.084 Uiso 1 1 calc R . . . .
C6 C 0.1429(3) 0.6497(3) 0.38296(17) 0.0567(7) Uani 1 1 d . . . . .
H6 H 0.208435 0.685199 0.403987 0.068 Uiso 1 1 calc R . . . .
C7 C 0.2461(3) 0.8506(2) 0.32126(15) 0.0486(6) Uani 1 1 d . . . . .
C8 C 0.1472(4) 0.9079(3) 0.3461(2) 0.0727(10) Uani 1 1 d . . . . .
H8 H 0.064475 0.897377 0.330154 0.087 Uiso 1 1 calc R . . . .
C9 C 0.1702(5) 0.9805(4) 0.3946(3) 0.0940(15) Uani 1 1 d . . . . .
H9 H 0.102619 1.017865 0.411801 0.113 Uiso 1 1 calc R . . . .
C10 C 0.2919(6) 0.9981(4) 0.4174(2) 0.0931(15) Uani 1 1 d . . . . .
H10 H 0.307054 1.047594 0.449874 0.112 Uiso 1 1 calc R . . . .
C11 C 0.3908(5) 0.9431(4) 0.3926(2) 0.0853(13) Uani 1 1 d . . . . .
H11 H 0.473519 0.955398 0.407993 0.102 Uiso 1 1 calc R . . . .
C12 C 0.3687(3) 0.8684(3) 0.34437(19) 0.0650(9) Uani 1 1 d . . . . .
H12 H 0.436494 0.830710 0.327781 0.078 Uiso 1 1 calc R . . . .
C13 C 0.3451(2) 0.6866(2) 0.23357(13) 0.0409(5) Uani 1 1 d . . . . .
H13 H 0.380957 0.656412 0.275365 0.049 Uiso 1 1 calc R . . . .
C14 C 0.3034(3) 0.6009(2) 0.18732(14) 0.0420(5) Uani 1 1 d . . . . .
C15 C 0.2714(3) 0.6165(2) 0.11892(15) 0.0492(7) Uani 1 1 d . . . . .
H15 H 0.274881 0.680153 0.100749 0.059 Uiso 1 1 calc R . . . .
C16 C 0.2344(3) 0.5388(2) 0.07718(16) 0.0561(7) Uani 1 1 d . . . . .
H16 H 0.212313 0.550827 0.031361 0.067 Uiso 1 1 calc R . . . .
C17 C 0.2297(3) 0.4435(2) 0.10259(17) 0.0552(7) Uani 1 1 d . . . . .
C18 C 0.2617(4) 0.4263(2) 0.17076(19) 0.0630(9) Uani 1 1 d . . . . .
H18 H 0.259393 0.362434 0.188629 0.076 Uiso 1 1 calc R . . . .
C19 C 0.2973(4) 0.5051(2) 0.21230(16) 0.0575(7) Uani 1 1 d . . . . .
H19 H 0.317752 0.493300 0.258369 0.069 Uiso 1 1 calc R . . . .
C20 C 0.1961(7) 0.2714(3) 0.0785(3) 0.1057(17) Uani 1 1 d . . . . .
H20A H 0.138523 0.263389 0.116729 0.158 Uiso 1 1 calc GR . . . .
H20B H 0.281137 0.253989 0.092676 0.158 Uiso 1 1 calc GR . . . .
H20C H 0.169944 0.229265 0.041140 0.158 Uiso 1 1 calc GR . . . .
C21 C 0.3539(3) 0.8989(2) 0.13321(17) 0.0540(7) Uani 1 1 d . . . . .
H21 H 0.268007 0.886128 0.141787 0.065 Uiso 1 1 calc R . . . .
C22 C 0.3896(4) 0.9796(3) 0.0938(2) 0.0669(9) Uani 1 1 d . . . . .
H22 H 0.326735 1.021084 0.075939 0.080 Uiso 1 1 calc R . . . .
C23 C 0.5180(5) 1.0003(3) 0.0801(2) 0.0731(11) Uani 1 1 d . . . . .
H23 H 0.539319 1.055210 0.053534 0.088 Uiso 1 1 calc R . . . .
C24 C 0.6129(4) 0.9406(3) 0.10543(17) 0.0665(10) Uani 1 1 d . . . . .
H24 H 0.698484 0.954524 0.096699 0.080 Uiso 1 1 calc R . . . .
C25 C 0.5778(3) 0.8584(3) 0.14462(15) 0.0530(7) Uani 1 1 d . . . . .
C26 C 0.4483(3) 0.8366(2) 0.16006(14) 0.0462(6) Uani 1 1 d . . . . .
C27 C 0.4518(2) 0.7486(2) 0.20234(13) 0.0434(5) Uani 1 1 d . . . . .
C28 C 0.5773(3) 0.7215(3) 0.20947(15) 0.0526(7) Uani 1 1 d . . . . .
C29 C 0.6352(3) 0.6369(3) 0.2474(2) 0.0737(10) Uani 1 1 d . . . . .
H29A H 0.640847 0.652698 0.295664 0.111 Uiso 1 1 calc GR . . . .
H29B H 0.719294 0.624210 0.229522 0.111 Uiso 1 1 calc GR . . . .
H29C H 0.582939 0.579119 0.241366 0.111 Uiso 1 1 calc GR . . . .
N1 N 0.6530(2) 0.7888(3) 0.17507(15) 0.0601(7) Uani 1 1 d . . . . .
H1 H 0.732(4) 0.779(3) 0.172(2) 0.073(12) Uiso 1 1 d . . . . .
O1 O 0.12080(19) 0.79100(16) 0.20388(11) 0.0517(5) Uani 1 1 d . . . . .
O2 O 0.1943(3) 0.37209(19) 0.05610(15) 0.0776(8) Uani 1 1 d . . . . .
P1 P 0.20132(6) 0.75369(5) 0.26143(3) 0.04048(18) Uani 1 1 d . . . . .
C30 C 0.5769(7) 0.2534(8) 0.5611(3) 0.153(3) Uani 1 1 d D . . . .
H30A H 0.656888 0.235431 0.539053 0.184 Uiso 1 1 calc R . . . .
H30B H 0.571354 0.324942 0.558260 0.184 Uiso 1 1 calc R . . . .
C31 C 0.4825(6) 0.2184(5) 0.5178(3) 0.113(2) Uani 1 1 d D . . . .
H31A H 0.403219 0.214556 0.542696 0.169 Uiso 1 1 calc GR . . . .
H31B H 0.505543 0.153683 0.501463 0.169 Uiso 1 1 calc GR . . . .
H31C H 0.473052 0.262408 0.479238 0.169 Uiso 1 1 calc GR . . . .
O3 O 0.5933(2) 0.2334(4) 0.62801(17) 0.1073(14) Uani 1 1 d . . . . .
H3A H 0.523465 0.229558 0.647043 0.161 Uiso 1 1 calc GR . . . .

loop_
_atom_site_aniso_label
_atom_site_aniso_U_11
_atom_site_aniso_U_22
_atom_site_aniso_U_33
_atom_site_aniso_U_23
_atom_site_aniso_U_13
_atom_site_aniso_U_12
C1 0.0391(12) 0.0485(15) 0.0489(14) 0.0009(11) 0.0074(11) 0.0007(11)
C2 0.0582(17) 0.0602(19) 0.0618(19) -0.0004(14) -0.0009(15) -0.0118(15)
C3 0.061(2) 0.066(2) 0.091(3) 0.0064(19) 0.0007(19) -0.0178(17)
C4 0.0611(19) 0.060(2) 0.097(3) 0.0289(19) 0.016(2) -0.0011(17)
C5 0.068(2) 0.077(2) 0.064(2) 0.0258(18) 0.0080(18) 0.0134(18)
C6 0.0471(15) 0.0662(19) 0.0568(17) 0.0047(14) 0.0014(13) 0.0002(14)
C7 0.0517(15) 0.0503(15) 0.0439(14) -0.0040(12) 0.0054(12) -0.0086(13)
C8 0.0606(19) 0.074(2) 0.084(3) -0.022(2) 0.0061(19) 0.0025(18)
C9 0.091(3) 0.085(3) 0.106(4) -0.039(3) 0.017(3) 0.002(2)
C10 0.115(4) 0.089(3) 0.076(3) -0.040(2) 0.009(3) -0.015(3)
C11 0.078(3) 0.107(3) 0.071(2) -0.025(2) -0.007(2) -0.023(3)
C12 0.0547(17) 0.084(2) 0.0565(18) -0.0192(17) -0.0019(15) -0.0063(17)
C13 0.0363(11) 0.0494(15) 0.0370(12) 0.0014(11) -0.0002(10) 0.0044(10)
C14 0.0390(12) 0.0469(14) 0.0400(13) 0.0020(10) 0.0016(11) 0.0050(11)
C15 0.0608(17) 0.0418(14) 0.0448(14) 0.0052(11) -0.0042(12) 0.0004(12)
C16 0.071(2) 0.0542(16) 0.0428(14) -0.0010(12) -0.0084(14) 0.0008(15)
C17 0.0575(17) 0.0505(16) 0.0575(17) -0.0048(13) 0.0051(14) -0.0025(14)
C18 0.083(2) 0.0406(15) 0.0652(19) 0.0090(13) 0.0045(18) 0.0017(15)
C19 0.075(2) 0.0531(16) 0.0444(14) 0.0090(12) -0.0013(15) 0.0075(16)
C20 0.153(5) 0.053(2) 0.111(4) -0.012(2) 0.000(4) -0.022(3)
C21 0.0543(16) 0.0550(17) 0.0528(16) 0.0013(13) 0.0085(13) -0.0001(14)
C22 0.074(2) 0.064(2) 0.062(2) 0.0055(16) 0.0118(18) 0.0026(18)
C23 0.095(3) 0.070(2) 0.0543(19) 0.0020(16) 0.017(2) -0.023(2)
C24 0.0623(19) 0.090(3) 0.0476(17) -0.0120(17) 0.0118(15) -0.030(2)
C25 0.0468(15) 0.074(2) 0.0378(14) -0.0145(13) 0.0053(12) -0.0172(14)
C26 0.0434(13) 0.0589(17) 0.0363(13) -0.0093(12) 0.0051(11) -0.0055(12)
C27 0.0373(11) 0.0560(15) 0.0369(12) -0.0075(13) 0.0008(9) -0.0012(12)
C28 0.0402(13) 0.075(2) 0.0428(14) -0.0114(13) -0.0012(12) 0.0003(13)
C29 0.0477(16) 0.099(3) 0.074(2) -0.002(2) -0.0092(16) 0.0163(18)
N1 0.0339(11) 0.092(2) 0.0543(15) -0.0118(14) 0.0006(11) -0.0064(12)
O1 0.0415(10) 0.0592(12) 0.0542(11) 0.0036(9) -0.0026(9) 0.0008(9)
O2 0.102(2) 0.0537(13) 0.0773(16) -0.0119(11) -0.0078(16) -0.0139(14)
P1 0.0342(3) 0.0469(3) 0.0403(3) -0.0013(3) 0.0023(2) -0.0018(3)
C30 0.116(5) 0.237(10) 0.107(5) 0.010(6) -0.012(4) -0.083(6)
C31 0.102(3) 0.155(6) 0.080(3) 0.035(3) 0.000(3) -0.002(4)
O3 0.0403(11) 0.202(4) 0.0791(18) -0.018(2) 0.0033(12) -0.0098(19)

loop_
_atom_type_symbol
_atom_type_description
_atom_type_scat_dispersion_real
_atom_type_scat_dispersion_imag
_atom_type_scat_source
C C 0.0181 0.0091 'International Tables Vol C Tables 4.2.6.8 and 6.1.1.4'
H H 0.0000 0.0000 'International Tables Vol C Tables 4.2.6.8 and 6.1.1.4'
N N 0.0311 0.0180 'International Tables Vol C Tables 4.2.6.8 and 6.1.1.4'
O O 0.0492 0.0322 'International Tables Vol C Tables 4.2.6.8 and 6.1.1.4'
P P 0.2955 0.4335 'International Tables Vol C Tables 4.2.6.8 and 6.1.1.4'

loop_
_geom_angle_atom_site_label_1
_geom_angle_atom_site_label_2
_geom_angle_atom_site_label_3
_geom_angle
_geom_angle_site_symmetry_1
_geom_angle_site_symmetry_3
_geom_angle_publ_flag
C2 C1 P1 118.1(2) . . ?
C6 C1 C2 119.6(3) . . ?
C6 C1 P1 122.3(2) . . ?
C1 C2 H2 119.9 . . ?
C3 C2 C1 120.2(3) . . ?
C3 C2 H2 119.9 . . ?
C2 C3 H3 120.1 . . ?
C2 C3 C4 119.8(4) . . ?
C4 C3 H3 120.1 . . ?
C3 C4 H4 120.0 . . ?
C5 C4 C3 120.0(3) . . ?
C5 C4 H4 120.0 . . ?
C4 C5 H5 119.7 . . ?
C4 C5 C6 120.5(4) . . ?
C6 C5 H5 119.7 . . ?
C1 C6 H6 120.1 . . ?
C5 C6 C1 119.9(3) . . ?
C5 C6 H6 120.1 . . ?
C8 C7 C12 119.1(3) . . ?
C8 C7 P1 115.8(3) . . ?
C12 C7 P1 125.1(3) . . ?
C7 C8 H8 119.8 . . ?
C9 C8 C7 120.4(4) . . ?
C9 C8 H8 119.8 . . ?
C8 C9 H9 119.8 . . ?
C10 C9 C8 120.4(4) . . ?
C10 C9 H9 119.8 . . ?
C9 C10 H10 120.1 . . ?
C11 C10 C9 119.9(4) . . ?
C11 C10 H10 120.1 . . ?
C10 C11 H11 119.8 . . ?
C10 C11 C12 120.4(4) . . ?
C12 C11 H11 119.8 . . ?
C7 C12 C11 119.8(4) . . ?
C7 C12 H12 120.1 . . ?
C11 C12 H12 120.1 . . ?
C14 C13 H13 106.1 . . ?
C14 C13 P1 108.17(17) . . ?
C27 C13 H13 106.1 . . ?
C27 C13 C14 113.3(2) . . ?
C27 C13 P1 116.5(2) . . ?
P1 C13 H13 106.1 . . ?
C15 C14 C13 121.0(2) . . ?
C15 C14 C19 117.8(3) . . ?
C19 C14 C13 121.2(3) . . ?
C14 C15 H15 119.6 . . ?
C16 C15 C14 120.9(3) . . ?
C16 C15 H15 119.6 . . ?
C15 C16 H16 119.6 . . ?
C17 C16 C15 120.8(3) . . ?
C17 C16 H16 119.6 . . ?
C16 C17 C18 119.3(3) . . ?
O2 C17 C16 115.7(3) . . ?
O2 C17 C18 125.0(3) . . ?
C17 C18 H18 120.3 . . ?
C17 C18 C19 119.3(3) . . ?
C19 C18 H18 120.3 . . ?
C14 C19 C18 121.9(3) . . ?
C14 C19 H19 119.0 . . ?
C18 C19 H19 119.0 . . ?
H20A C20 H20B 109.5 . . ?
H20A C20 H20C 109.5 . . ?
H20B C20 H20C 109.5 . . ?
O2 C20 H20A 109.5 . . ?
O2 C20 H20B 109.5 . . ?
O2 C20 H20C 109.5 . . ?
C22 C21 H21 120.4 . . ?
C22 C21 C26 119.3(3) . . ?
C26 C21 H21 120.4 . . ?
C21 C22 H22 119.3 . . ?
C21 C22 C23 121.4(4) . . ?
C23 C22 H22 119.3 . . ?
C22 C23 H23 119.6 . . ?
C24 C23 C22 120.8(3) . . ?
C24 C23 H23 119.6 . . ?
C23 C24 H24 120.9 . . ?
C23 C24 C25 118.2(3) . . ?
C25 C24 H24 120.9 . . ?
C24 C25 C26 122.1(3) . . ?
N1 C25 C24 129.3(3) . . ?
N1 C25 C26 108.5(3) . . ?
C21 C26 C25 118.2(3) . . ?
C21 C26 C27 136.4(3) . . ?
C25 C26 C27 105.5(3) . . ?
C26 C27 C13 131.4(2) . . ?
C28 C27 C13 121.0(3) . . ?
C28 C27 C26 107.5(3) . . ?
C27 C28 C29 130.2(3) . . ?
C27 C28 N1 109.0(3) . . ?
N1 C28 C29 120.8(3) . . ?
C28 C29 H29A 109.5 . . ?
C28 C29 H29B 109.5 . . ?
C28 C29 H29C 109.5 . . ?
H29A C29 H29B 109.5 . . ?
H29A C29 H29C 109.5 . . ?
H29B C29 H29C 109.5 . . ?
C25 N1 C28 109.5(3) . . ?
C25 N1 H1 130(3) . . ?
C28 N1 H1 120(3) . . ?
C17 O2 C20 117.9(3) . . ?
C1 P1 C13 104.38(13) . . ?
C7 P1 C1 104.41(14) . . ?
C7 P1 C13 109.42(13) . . ?
O1 P1 C1 111.12(13) . . ?
O1 P1 C7 112.40(14) . . ?
O1 P1 C13 114.35(12) . . ?
H30A C30 H30B 106.0 . . ?
C31 C30 H30A 105.4 . . ?
C31 C30 H30B 105.4 . . ?
O3 C30 H30A 105.4 . . ?
O3 C30 H30B 105.4 . . ?
O3 C30 C31 127.8(6) . . ?
C30 C31 H31A 109.5 . . ?
C30 C31 H31B 109.5 . . ?
C30 C31 H31C 109.5 . . ?
H31A C31 H31B 109.5 . . ?
H31A C31 H31C 109.5 . . ?
H31B C31 H31C 109.5 . . ?
C30 O3 H3A 109.5 . . ?

loop_
_geom_bond_atom_site_label_1
_geom_bond_atom_site_label_2
_geom_bond_distance
_geom_bond_site_symmetry_2
_geom_bond_publ_flag
C1 C2 1.386(4) . ?
C1 C6 1.384(4) . ?
C1 P1 1.810(3) . ?
C2 H2 0.9300 . ?
C2 C3 1.381(5) . ?
C3 H3 0.9300 . ?
C3 C4 1.384(6) . ?
C4 H4 0.9300 . ?
C4 C5 1.372(6) . ?
C5 H5 0.9300 . ?
C5 C6 1.378(5) . ?
C6 H6 0.9300 . ?
C7 C8 1.379(5) . ?
C7 C12 1.379(5) . ?
C7 P1 1.808(3) . ?
C8 H8 0.9300 . ?
C8 C9 1.378(6) . ?
C9 H9 0.9300 . ?
C9 C10 1.369(8) . ?
C10 H10 0.9300 . ?
C10 C11 1.361(7) . ?
C11 H11 0.9300 . ?
C11 C12 1.394(5) . ?
C12 H12 0.9300 . ?
C13 H13 0.9800 . ?
C13 C14 1.527(4) . ?
C13 C27 1.520(4) . ?
C13 P1 1.837(3) . ?
C14 C15 1.381(4) . ?
C14 C19 1.382(4) . ?
C15 H15 0.9300 . ?
C15 C16 1.379(4) . ?
C16 H16 0.9300 . ?
C16 C17 1.379(5) . ?
C17 C18 1.380(5) . ?
C17 O2 1.370(4) . ?
C18 H18 0.9300 . ?
C18 C19 1.385(5) . ?
C19 H19 0.9300 . ?
C20 H20A 0.9600 . ?
C20 H20B 0.9600 . ?
C20 H20C 0.9600 . ?
C20 O2 1.427(5) . ?
C21 H21 0.9300 . ?
C21 C22 1.382(5) . ?
C21 C26 1.397(5) . ?
C22 H22 0.9300 . ?
C22 C23 1.397(6) . ?
C23 H23 0.9300 . ?
C23 C24 1.369(6) . ?
C24 H24 0.9300 . ?
C24 C25 1.394(5) . ?
C25 C26 1.417(4) . ?
C25 N1 1.360(5) . ?
C26 C27 1.443(5) . ?
C27 C28 1.370(4) . ?
C28 C29 1.487(5) . ?
C28 N1 1.377(5) . ?
C29 H29A 0.9600 . ?
C29 H29B 0.9600 . ?
C29 H29C 0.9600 . ?
N1 H1 0.84(4) . ?
O1 P1 1.484(2) . ?
C30 H30A 0.9700 . ?
C30 H30B 0.9700 . ?
C30 C31 1.378(8) . ?
C30 O3 1.333(7) . ?
C31 H31A 0.9600 . ?
C31 H31B 0.9600 . ?
C31 H31C 0.9600 . ?
O3 H3A 0.8200 . ?

loop_
_geom_hbond_atom_site_label_D
_geom_hbond_atom_site_label_H
_geom_hbond_atom_site_label_A
_geom_hbond_distance_DH
_geom_hbond_distance_HA
_geom_hbond_distance_DA
_geom_hbond_angle_DHA
_geom_hbond_site_symmetry_A
_geom_hbond_publ_flag
N1 H1 O3 0.84(4) 2.02(5) 2.821(4) 159(4) 2_664 yes
O3 H3A O1 0.82 1.89 2.698(3) 169.5 2_565 yes

loop_
_geom_torsion_atom_site_label_1
_geom_torsion_atom_site_label_2
_geom_torsion_atom_site_label_3
_geom_torsion_atom_site_label_4
_geom_torsion
_geom_torsion_site_symmetry_1
_geom_torsion_site_symmetry_2
_geom_torsion_site_symmetry_3
_geom_torsion_site_symmetry_4
_geom_torsion_publ_flag
C1 C2 C3 C4 0.6(6) . . . . ?
C2 C1 C6 C5 0.3(5) . . . . ?
C2 C1 P1 C7 147.8(3) . . . . ?
C2 C1 P1 C13 -97.4(3) . . . . ?
C2 C1 P1 O1 26.4(3) . . . . ?
C2 C3 C4 C5 -0.1(6) . . . . ?
C3 C4 C5 C6 -0.4(6) . . . . ?
C4 C5 C6 C1 0.3(5) . . . . ?
C6 C1 C2 C3 -0.7(5) . . . . ?
C6 C1 P1 C7 -31.7(3) . . . . ?
C6 C1 P1 C13 83.1(3) . . . . ?
C6 C1 P1 O1 -153.2(3) . . . . ?
C7 C8 C9 C10 1.4(8) . . . . ?
C8 C7 C12 C11 0.5(6) . . . . ?
C8 C7 P1 C1 -69.3(3) . . . . ?
C8 C7 P1 C13 179.5(3) . . . . ?
C8 C7 P1 O1 51.3(3) . . . . ?
C8 C9 C10 C11 -0.5(9) . . . . ?
C9 C10 C11 C12 -0.4(8) . . . . ?
C10 C11 C12 C7 0.4(7) . . . . ?
C12 C7 C8 C9 -1.4(6) . . . . ?
C12 C7 P1 C1 108.9(3) . . . . ?
C12 C7 P1 C13 -2.4(3) . . . . ?
C12 C7 P1 O1 -130.6(3) . . . . ?
C13 C14 C15 C16 179.7(3) . . . . ?
C13 C14 C19 C18 -178.9(3) . . . . ?
C13 C27 C28 C29 -2.4(5) . . . . ?
C13 C27 C28 N1 178.5(2) . . . . ?
C14 C13 C27 C26 92.1(3) . . . . ?
C14 C13 C27 C28 -84.6(3) . . . . ?
C14 C13 P1 C1 64.7(2) . . . . ?
C14 C13 P1 C7 175.99(18) . . . . ?
C14 C13 P1 O1 -56.9(2) . . . . ?
C14 C15 C16 C17 -0.7(5) . . . . ?
C15 C14 C19 C18 0.6(5) . . . . ?
C15 C16 C17 C18 0.5(5) . . . . ?
C15 C16 C17 O2 -178.7(3) . . . . ?
C16 C17 C18 C19 0.3(5) . . . . ?
C16 C17 O2 C20 175.9(4) . . . . ?
C17 C18 C19 C14 -0.8(6) . . . . ?
C18 C17 O2 C20 -3.2(6) . . . . ?
C19 C14 C15 C16 0.2(5) . . . . ?
C21 C22 C23 C24 0.2(6) . . . . ?
C21 C26 C27 C13 1.7(5) . . . . ?
C21 C26 C27 C28 178.8(3) . . . . ?
C22 C21 C26 C25 -0.9(4) . . . . ?
C22 C21 C26 C27 179.5(3) . . . . ?
C22 C23 C24 C25 0.5(5) . . . . ?
C23 C24 C25 C26 -1.5(5) . . . . ?
C23 C24 C25 N1 -180.0(3) . . . . ?
C24 C25 C26 C21 1.7(4) . . . . ?
C24 C25 C26 C27 -178.7(3) . . . . ?
C24 C25 N1 C28 179.2(3) . . . . ?
C25 C26 C27 C13 -177.8(3) . . . . ?
C25 C26 C27 C28 -0.8(3) . . . . ?
C26 C21 C22 C23 0.1(5) . . . . ?
C26 C25 N1 C28 0.5(3) . . . . ?
C26 C27 C28 C29 -179.8(3) . . . . ?
C26 C27 C28 N1 1.1(3) . . . . ?
C27 C13 C14 C15 -51.5(3) . . . . ?
C27 C13 C14 C19 128.0(3) . . . . ?
C27 C13 P1 C1 -166.40(19) . . . . ?
C27 C13 P1 C7 -55.1(2) . . . . ?
C27 C13 P1 O1 72.0(2) . . . . ?
C27 C28 N1 C25 -1.1(3) . . . . ?
C29 C28 N1 C25 179.8(3) . . . . ?
N1 C25 C26 C21 -179.5(3) . . . . ?
N1 C25 C26 C27 0.2(3) . . . . ?
O2 C17 C18 C19 179.3(4) . . . . ?
P1 C1 C2 C3 179.8(3) . . . . ?
P1 C1 C6 C5 179.8(3) . . . . ?
P1 C7 C8 C9 176.9(4) . . . . ?
P1 C7 C12 C11 -177.6(3) . . . . ?
P1 C13 C14 C15 79.2(3) . . . . ?
P1 C13 C14 C19 -101.3(3) . . . . ?
P1 C13 C27 C26 -34.3(4) . . . . ?
P1 C13 C27 C28 149.0(2) . . . . ?
